data_7014679
loop_
_publ_author_name
'Kachi-Terajima, Chihiro'
'Yanagi, Katsuya'
'Kaziki, Toru'
'Kitazawa, Takafumi'
'Hasegawa, Miki'

_publ_section_title
;
 Luminescence tuning of imidazole-based lanthanide(iii) complexes [Ln =
 Sm, Eu, Gd, Tb, Dy].
;
_journal_issue 10
_journal_name_full 'Dalton transactions (Cambridge, England : 2003)'
_journal_page_first 2249
_journal_page_last 2256
_journal_paper_doi 10.1039/c0dt01046d
_journal_volume 40
_journal_year 2011
_chemical_formula_sum 'C14 H25 Gd N10 O11'
_chemical_formula_weight 666.69
_chemical_name_systematic
;
?
;
_space_group_IT_number 15
_symmetry_cell_setting monoclinic
_symmetry_space_group_name_Hall '-C 2yc'
_symmetry_space_group_name_H-M 'C 1 2/c 1'
_atom_sites_solution_hydrogens geom
_atom_sites_solution_primary direct
_atom_sites_solution_secondary difmap
_audit_creation_method SHELXL-97
_cell_angle_alpha 90.00
_cell_angle_beta 94.396(2)
_cell_angle_gamma 90.00
_cell_formula_units_Z 8
_cell_length_a 8.1523(10)
_cell_length_b 15.2716(17)
_cell_length_c 39.174(4)
_cell_measurement_reflns_used 2502
_cell_measurement_temperature 90(2)
_cell_measurement_theta_max 23.98
_cell_measurement_theta_min 2.67
_cell_volume 4862.8(9)
_computing_cell_refinement 'Bruker SMART'
_computing_data_collection 'Bruker SMART'
_computing_data_reduction 'Bruker SAINT'
_computing_molecular_graphics 'Bruker SHELXTL'
_computing_publication_material 'Bruker SHELXTL'
_computing_structure_refinement 'SHELXL-97 (Sheldrick, 1997)'
_computing_structure_solution 'SHELXS-97 (Sheldrick, 1990)'
_diffrn_ambient_temperature 90(2)
_diffrn_detector_area_resol_mean 8.333
_diffrn_measured_fraction_theta_full 0.995
_diffrn_measured_fraction_theta_max 0.995
_diffrn_measurement_device_type 'CCD area detector'
_diffrn_measurement_method 'phi and omega scans'
_diffrn_radiation_monochromator graphite
_diffrn_radiation_source 'fine-focus sealed tube'
_diffrn_radiation_type MoK\a
_diffrn_radiation_wavelength 0.71073
_diffrn_reflns_av_R_equivalents 0.0554
_diffrn_reflns_av_sigmaI/netI 0.0700
_diffrn_reflns_limit_h_max 10
_diffrn_reflns_limit_h_min -8
_diffrn_reflns_limit_k_max 19
_diffrn_reflns_limit_k_min -19
_diffrn_reflns_limit_l_max 51
_diffrn_reflns_limit_l_min -38
_diffrn_reflns_number 15564
_diffrn_reflns_theta_full 27.68
_diffrn_reflns_theta_max 27.68
_diffrn_reflns_theta_min 1.04
_diffrn_standards_decay_% 0
_exptl_absorpt_coefficient_mu 2.802
_exptl_absorpt_correction_T_max 0.6042
_exptl_absorpt_correction_T_min 0.4583
_exptl_absorpt_correction_type empirical
_exptl_absorpt_process_details 'SADABS; Sheldrick 1996'
_exptl_crystal_colour colourless
_exptl_crystal_density_diffrn 1.821
_exptl_crystal_density_method 'not measured'
_exptl_crystal_description prism
_exptl_crystal_F_000 2648
_exptl_crystal_size_max 0.33
_exptl_crystal_size_mid 0.24
_exptl_crystal_size_min 0.20
_refine_diff_density_max 0.726
_refine_diff_density_min -0.765
_refine_diff_density_rms 0.177
_refine_ls_extinction_method none
_refine_ls_goodness_of_fit_ref 1.037
_refine_ls_hydrogen_treatment mixed
_refine_ls_matrix_type full
_refine_ls_number_parameters 332
_refine_ls_number_reflns 5673
_refine_ls_number_restraints 0
_refine_ls_restrained_S_all 1.037
_refine_ls_R_factor_all 0.0547
_refine_ls_R_factor_gt 0.0361
_refine_ls_shift/su_max 0.000
_refine_ls_shift/su_mean 0.000
_refine_ls_structure_factor_coef Fsqd
_refine_ls_weighting_details 'calc w=1/[\s^2^(Fo^2^)+(0.0000P)^2^+29.6309P] where P=(Fo^2^+2Fc^2^)/3'
_refine_ls_weighting_scheme calc
_refine_ls_wR_factor_gt 0.0602
_refine_ls_wR_factor_ref 0.0765
_reflns_number_gt 4339
_reflns_number_total 5673
_reflns_threshold_expression >2sigma(I)
_cod_data_source_file C0DT01046D.TXT
_cod_data_source_block 13_GdH2L
_cod_depositor_comments
;
The following automatic conversions were performed:
'_symmetry_cell_setting' value 'Monoclinic' changed to 'monoclinic'
according to '/home/saulius/struct/CIF-dictionaries/cif_core.dic'
dictionary named 'cif_core.dic' version 2.4.1 from 2010-06-29.

Automatic conversion script
Id: cif_fix_enum 1555 2011-01-17 13:19:09Z saulius 
;
_cod_original_cell_volume 4862.8(10)
_cod_original_sg_symbol_H-M C2/c
_cod_database_code 7014679

loop_
_symmetry_equiv_pos_as_xyz
'x, y, z'
'-x, y, -z+1/2'
'x+1/2, y+1/2, z'
'-x+1/2, y+1/2, -z+1/2'
'-x, -y, -z'
'x, -y, z-1/2'
'-x+1/2, -y+1/2, -z'
'x+1/2, -y+1/2, z-1/2'

loop_
_atom_site_label
_atom_site_type_symbol
_atom_site_fract_x
_atom_site_fract_y
_atom_site_fract_z
_atom_site_U_iso_or_equiv
_atom_site_adp_type
_atom_site_occupancy
_atom_site_symmetry_multiplicity
_atom_site_calc_flag
_atom_site_refinement_flags
_atom_site_disorder_assembly
_atom_site_disorder_group
C1 C -0.1293(6) 0.3541(3) 0.08388(13) 0.0186(11) Uani 1 1 d . . .
H15 H -0.1929 0.3164 0.0688 0.022 Uiso 1 1 calc R . .
C2 C 0.0001(7) 0.4712(3) 0.10390(13) 0.0206(11) Uani 1 1 d . . .
H2 H 0.0440 0.5288 0.1061 0.025 Uiso 1 1 calc R . .
C3 C 0.0166(6) 0.4059(3) 0.12736(12) 0.0156(10) Uani 1 1 d . . .
C4 C 0.1032(6) 0.4044(3) 0.16138(13) 0.0192(11) Uani 1 1 d . . .
H4B H 0.1648 0.4536 0.1699 0.023 Uiso 1 1 calc R . .
C5 C 0.1835(7) 0.3329(3) 0.21372(12) 0.0223(12) Uani 1 1 d . . .
H5A H 0.1051 0.3243 0.2315 0.027 Uiso 1 1 calc R . .
H5B H 0.2423 0.3889 0.2183 0.027 Uiso 1 1 calc R . .
C6 C 0.3045(7) 0.2583(4) 0.21446(14) 0.0258(13) Uani 1 1 d . . .
H6A H 0.3939 0.2720 0.1996 0.031 Uiso 1 1 calc R . .
H6B H 0.3540 0.2496 0.2381 0.031 Uiso 1 1 calc R . .
C7 C 0.3324(6) 0.1051(3) 0.19562(13) 0.0215(12) Uani 1 1 d . . .
H7A H 0.4076 0.0938 0.2162 0.026 Uiso 1 1 calc R . .
H7B H 0.3994 0.1206 0.1765 0.026 Uiso 1 1 calc R . .
C8 C 0.2302(7) 0.0249(4) 0.18664(13) 0.0225(12) Uani 1 1 d . . .
H8A H 0.3018 -0.0235 0.1800 0.027 Uiso 1 1 calc R . .
H8B H 0.1722 0.0059 0.2067 0.027 Uiso 1 1 calc R . .
C9 C 0.0973(6) -0.0041(3) 0.13233(12) 0.0166(11) Uani 1 1 d . . .
H9A H 0.1608 -0.0563 0.1322 0.020 Uiso 1 1 calc R . .
C10 C -0.0155(6) 0.0182(3) 0.10323(12) 0.0166(11) Uani 1 1 d . . .
C11 C -0.0677(7) -0.0267(3) 0.07429(13) 0.0216(12) Uani 1 1 d . . .
H11 H -0.0357 -0.0840 0.0681 0.026 Uiso 1 1 calc R . .
C12 C -0.1852(6) 0.1019(3) 0.07380(12) 0.0152(10) Uani 1 1 d . . .
H12 H -0.2514 0.1504 0.0662 0.018 Uiso 1 1 calc R . .
C13 C 0.2349(7) 0.2104(4) 0.08674(13) 0.0357(15) Uani 1 1 d . . .
H13A H 0.1934 0.1548 0.0770 0.053 Uiso 1 1 calc R . .
H13B H 0.3519 0.2163 0.0831 0.053 Uiso 1 1 calc R . .
H13C H 0.1736 0.2590 0.0755 0.053 Uiso 1 1 calc R . .
C14 C 0.5659(8) 0.3260(4) 0.00371(13) 0.0295(14) Uani 1 1 d . . .
H14A H 0.4524 0.3331 -0.0061 0.044 Uiso 1 1 calc R . .
H14B H 0.6270 0.2894 -0.0115 0.044 Uiso 1 1 calc R . .
H14C H 0.6186 0.3836 0.0062 0.044 Uiso 1 1 calc R . .
Gd1 Gd -0.03145(3) 0.197386(15) 0.154383(6) 0.01133(7) Uani 1 1 d . . .
H16 H 0.283(7) 0.235(4) 0.1276(15) 0.02(2) Uiso 1 1 d . . .
N1 N -0.0916(5) 0.4377(3) 0.07679(10) 0.0186(9) Uani 1 1 d . . .
H1 H -0.1217 0.4658 0.0577 0.022 Uiso 1 1 calc R . .
N2 N -0.0655(5) 0.3317(3) 0.11473(10) 0.0147(9) Uani 1 1 d . . .
N3 N 0.0940(5) 0.3353(3) 0.17938(10) 0.0165(9) Uani 1 1 d . . .
N4 N 0.2182(5) 0.1779(3) 0.20230(10) 0.0182(9) Uani 1 1 d . . .
H4A H 0.1669 0.1589 0.2214 0.022 Uiso 1 1 calc R . .
N5 N 0.1103(5) 0.0471(3) 0.15801(10) 0.0171(9) Uani 1 1 d . . .
N6 N -0.0918(5) 0.0997(3) 0.10304(9) 0.0131(8) Uani 1 1 d . . .
N7 N -0.1742(5) 0.0270(3) 0.05628(10) 0.0177(9) Uani 1 1 d . . .
H7 H -0.2273 0.0148 0.0364 0.021 Uiso 1 1 calc R . .
N8 N -0.2061(5) 0.1067(3) 0.20772(11) 0.0190(9) Uani 1 1 d . . .
N9 N -0.3766(6) 0.2705(3) 0.14720(11) 0.0194(10) Uani 1 1 d . . .
N10 N 0.3835(5) 0.0853(3) 0.00993(10) 0.0158(9) Uani 1 1 d . . .
O1 O 0.2139(5) 0.2120(3) 0.12313(9) 0.0207(9) Uani 1 1 d . . .
O2 O -0.2315(5) 0.0919(2) 0.17560(9) 0.0268(9) Uani 1 1 d . . .
O3 O -0.1120(5) 0.1694(2) 0.21616(9) 0.0262(9) Uani 1 1 d . . .
O4 O -0.2748(5) 0.0626(2) 0.22872(9) 0.0283(9) Uani 1 1 d . . .
O5 O -0.2692(4) 0.2911(2) 0.17085(8) 0.0203(8) Uani 1 1 d . . .
O6 O -0.3387(4) 0.2138(2) 0.12609(9) 0.0219(8) Uani 1 1 d . . .
O7 O -0.5138(4) 0.3064(2) 0.14513(10) 0.0283(9) Uani 1 1 d . . .
O8 O 0.5657(5) 0.2853(2) 0.03645(8) 0.0238(9) Uani 1 1 d . . .
H8 H 0.5318 0.2335 0.0341 0.036 Uiso 1 1 calc R . .
O9 O 0.4674(5) 0.1099(2) 0.03653(8) 0.0216(8) Uani 1 1 d . . .
O10 O 0.3139(4) 0.0106(2) 0.01055(8) 0.0191(8) Uani 1 1 d . . .
O11 O 0.3689(5) 0.1312(2) -0.01621(9) 0.0271(9) Uani 1 1 d . . .

loop_
_atom_site_aniso_label
_atom_site_aniso_U_11
_atom_site_aniso_U_22
_atom_site_aniso_U_33
_atom_site_aniso_U_23
_atom_site_aniso_U_13
_atom_site_aniso_U_12
C1 0.020(3) 0.019(3) 0.018(3) 0.000(2) 0.005(2) -0.003(2)
C2 0.024(3) 0.018(3) 0.020(3) -0.001(2) 0.005(2) -0.003(2)
C3 0.020(3) 0.013(2) 0.014(2) 0.000(2) 0.0044(19) -0.004(2)
C4 0.014(3) 0.020(3) 0.024(3) -0.003(2) 0.000(2) -0.004(2)
C5 0.025(3) 0.027(3) 0.015(3) -0.004(2) -0.002(2) -0.011(2)
C6 0.020(3) 0.034(3) 0.022(3) -0.001(2) -0.006(2) -0.005(3)
C7 0.017(3) 0.031(3) 0.016(3) 0.001(2) -0.003(2) 0.010(2)
C8 0.020(3) 0.030(3) 0.016(3) 0.000(2) -0.006(2) 0.011(2)
C9 0.023(3) 0.013(2) 0.014(3) 0.001(2) 0.002(2) 0.000(2)
C10 0.020(3) 0.014(2) 0.016(3) 0.002(2) 0.005(2) 0.000(2)
C11 0.026(3) 0.019(3) 0.020(3) 0.000(2) 0.002(2) 0.000(2)
C12 0.016(3) 0.016(2) 0.013(2) 0.000(2) 0.0009(19) -0.004(2)
C13 0.031(4) 0.059(4) 0.019(3) -0.006(3) 0.013(2) -0.008(3)
C14 0.043(4) 0.027(3) 0.019(3) 0.005(2) 0.003(2) -0.005(3)
Gd1 0.01059(11) 0.01371(12) 0.00947(11) -0.00071(11) -0.00057(7) -0.00131(11)
N1 0.023(3) 0.018(2) 0.015(2) 0.0039(18) 0.0027(17) -0.0006(19)
N2 0.015(2) 0.016(2) 0.013(2) -0.0014(17) 0.0023(16) -0.0027(17)
N3 0.015(2) 0.021(2) 0.013(2) -0.0043(18) -0.0011(16) -0.0043(18)
N4 0.012(2) 0.023(2) 0.019(2) 0.0012(18) -0.0038(16) -0.0012(18)
N5 0.017(2) 0.019(2) 0.016(2) 0.0041(18) -0.0022(17) 0.0033(18)
N6 0.013(2) 0.016(2) 0.010(2) 0.0015(17) -0.0006(15) -0.0003(17)
N7 0.024(3) 0.020(2) 0.008(2) -0.0075(17) -0.0030(17) -0.0022(19)
N8 0.016(2) 0.022(2) 0.020(2) 0.0061(19) 0.0020(17) 0.0055(19)
N9 0.017(2) 0.018(2) 0.023(2) 0.0071(19) 0.0004(18) -0.0039(19)
N10 0.016(2) 0.017(2) 0.014(2) -0.0028(18) -0.0001(16) 0.0020(18)
O1 0.017(2) 0.026(2) 0.019(2) 0.0021(16) 0.0044(15) -0.0048(19)
O2 0.037(3) 0.026(2) 0.019(2) -0.0061(17) 0.0096(17) -0.0089(19)
O3 0.021(2) 0.039(2) 0.0178(19) 0.0014(17) -0.0036(15) -0.0155(18)
O4 0.025(2) 0.036(2) 0.024(2) 0.0157(18) 0.0048(16) -0.0073(19)
O5 0.0140(19) 0.024(2) 0.0230(19) -0.0020(16) 0.0005(14) -0.0003(16)
O6 0.018(2) 0.027(2) 0.0209(19) -0.0030(16) 0.0022(14) -0.0032(16)
O7 0.012(2) 0.0215(19) 0.052(3) 0.0083(19) 0.0018(16) 0.0041(17)
O8 0.034(2) 0.022(2) 0.0149(18) 0.0007(15) -0.0003(15) -0.0099(18)
O9 0.028(2) 0.022(2) 0.0135(18) -0.0033(15) -0.0062(15) -0.0060(17)
O10 0.023(2) 0.0143(17) 0.0196(19) 0.0000(15) -0.0001(14) -0.0061(16)
O11 0.045(3) 0.020(2) 0.0155(19) 0.0081(16) -0.0033(17) -0.0012(18)

loop_
_atom_type_symbol
_atom_type_description
_atom_type_scat_dispersion_real
_atom_type_scat_dispersion_imag
_atom_type_scat_source
C C 0.0033 0.0016 'International Tables Vol C Tables 4.2.6.8 and 6.1.1.4'
H H 0.0000 0.0000 'International Tables Vol C Tables 4.2.6.8 and 6.1.1.4'
N N 0.0061 0.0033 'International Tables Vol C Tables 4.2.6.8 and 6.1.1.4'
O O 0.0106 0.0060 'International Tables Vol C Tables 4.2.6.8 and 6.1.1.4'
Gd Gd -0.1653 3.9035 'International Tables Vol C Tables 4.2.6.8 and 6.1.1.4'

loop_
_geom_angle_atom_site_label_1
_geom_angle_atom_site_label_2
_geom_angle_atom_site_label_3
_geom_angle
_geom_angle_site_symmetry_1
_geom_angle_site_symmetry_3
_geom_angle_publ_flag
N2 C1 N1 110.7(5) . . ?
N2 C1 H15 124.7 . . ?
N1 C1 H15 124.7 . . ?
N1 C2 C3 105.9(4) . . ?
N1 C2 H2 127.0 . . ?
C3 C2 H2 127.0 . . ?
C2 C3 N2 109.8(4) . . ?
C2 C3 C4 130.3(5) . . ?
N2 C3 C4 119.9(4) . . ?
N3 C4 C3 118.3(5) . . ?
N3 C4 H4B 120.9 . . ?
C3 C4 H4B 120.9 . . ?
N3 C5 C6 108.2(4) . . ?
N3 C5 H5A 110.1 . . ?
C6 C5 H5A 110.1 . . ?
N3 C5 H5B 110.1 . . ?
C6 C5 H5B 110.1 . . ?
H5A C5 H5B 108.4 . . ?
N4 C6 C5 109.1(4) . . ?
N4 C6 H6A 109.9 . . ?
C5 C6 H6A 109.9 . . ?
N4 C6 H6B 109.9 . . ?
C5 C6 H6B 109.9 . . ?
H6A C6 H6B 108.3 . . ?
N4 C7 C8 107.8(4) . . ?
N4 C7 H7A 110.1 . . ?
C8 C7 H7A 110.1 . . ?
N4 C7 H7B 110.1 . . ?
C8 C7 H7B 110.1 . . ?
H7A C7 H7B 108.5 . . ?
N5 C8 C7 108.3(4) . . ?
N5 C8 H8A 110.0 . . ?
C7 C8 H8A 110.0 . . ?
N5 C8 H8B 110.0 . . ?
C7 C8 H8B 110.0 . . ?
H8A C8 H8B 108.4 . . ?
N5 C9 C10 119.2(5) . . ?
N5 C9 H9A 120.4 . . ?
C10 C9 H9A 120.4 . . ?
C11 C10 N6 109.5(4) . . ?
C11 C10 C9 132.4(5) . . ?
N6 C10 C9 118.1(4) . . ?
N7 C11 C10 106.0(4) . . ?
N7 C11 H11 127.0 . . ?
C10 C11 H11 127.0 . . ?
N6 C12 N7 111.4(5) . . ?
N6 C12 H12 124.3 . . ?
N7 C12 H12 124.3 . . ?
O1 C13 H13A 109.5 . . ?
O1 C13 H13B 109.5 . . ?
H13A C13 H13B 109.5 . . ?
O1 C13 H13C 109.5 . . ?
H13A C13 H13C 109.5 . . ?
H13B C13 H13C 109.5 . . ?
O8 C14 H14A 109.5 . . ?
O8 C14 H14B 109.5 . . ?
H14A C14 H14B 109.5 . . ?
O8 C14 H14C 109.5 . . ?
H14A C14 H14C 109.5 . . ?
H14B C14 H14C 109.5 . . ?
O1 Gd1 O2 144.57(13) . . ?
O1 Gd1 N3 78.06(13) . . ?
O2 Gd1 N3 132.34(12) . . ?
O1 Gd1 N6 76.75(13) . . ?
O2 Gd1 N6 77.88(12) . . ?
N3 Gd1 N6 148.99(13) . . ?
O1 Gd1 O5 138.66(12) . . ?
O2 Gd1 O5 75.28(12) . . ?
N3 Gd1 O5 73.92(12) . . ?
N6 Gd1 O5 115.53(12) . . ?
O1 Gd1 N5 74.11(13) . . ?
O2 Gd1 N5 72.89(13) . . ?
N3 Gd1 N5 124.09(14) . . ?
N6 Gd1 N5 64.87(13) . . ?
O5 Gd1 N5 147.22(12) . . ?
O1 Gd1 N2 71.24(13) . . ?
O2 Gd1 N2 132.54(13) . . ?
N3 Gd1 N2 65.69(13) . . ?
N6 Gd1 N2 89.12(12) . . ?
O5 Gd1 N2 69.77(12) . . ?
N5 Gd1 N2 140.57(13) . . ?
O1 Gd1 O3 139.62(12) . . ?
O2 Gd1 O3 50.20(11) . . ?
N3 Gd1 O3 84.19(12) . . ?
N6 Gd1 O3 126.83(12) . . ?
O5 Gd1 O3 66.52(12) . . ?
N5 Gd1 O3 86.91(12) . . ?
N2 Gd1 O3 132.17(12) . . ?
O1 Gd1 O6 124.26(12) . . ?
O2 Gd1 O6 65.20(12) . . ?
N3 Gd1 O6 115.11(12) . . ?
N6 Gd1 O6 66.75(12) . . ?
O5 Gd1 O6 48.79(10) . . ?
N5 Gd1 O6 120.69(12) . . ?
N2 Gd1 O6 67.70(12) . . ?
O3 Gd1 O6 96.10(11) . . ?
O1 Gd1 N4 75.71(13) . . ?
O2 Gd1 N4 100.20(13) . . ?
N3 Gd1 N4 63.51(13) . . ?
N6 Gd1 N4 125.80(13) . . ?
O5 Gd1 N4 116.08(12) . . ?
N5 Gd1 N4 63.09(13) . . ?
N2 Gd1 N4 123.52(13) . . ?
O3 Gd1 N4 63.91(12) . . ?
O6 Gd1 N4 159.93(12) . . ?
O1 Gd1 N8 148.87(12) . . ?
O2 Gd1 N8 25.28(11) . . ?
N3 Gd1 N8 108.73(12) . . ?
N6 Gd1 N8 102.19(12) . . ?
O5 Gd1 N8 70.47(11) . . ?
N5 Gd1 N8 77.39(12) . . ?
N2 Gd1 N8 139.71(12) . . ?
O3 Gd1 N8 25.02(11) . . ?
O6 Gd1 N8 81.40(11) . . ?
N4 Gd1 N8 80.45(12) . . ?
C1 N1 C2 108.6(4) . . ?
C1 N1 H1 125.7 . . ?
C2 N1 H1 125.7 . . ?
C1 N2 C3 105.1(4) . . ?
C1 N2 Gd1 140.6(3) . . ?
C3 N2 Gd1 114.1(3) . . ?
C4 N3 C5 118.5(4) . . ?
C4 N3 Gd1 121.3(3) . . ?
C5 N3 Gd1 119.5(3) . . ?
C6 N4 C7 112.9(4) . . ?
C6 N4 Gd1 116.9(3) . . ?
C7 N4 Gd1 114.4(3) . . ?
C6 N4 H4A 103.5 . . ?
C7 N4 H4A 103.5 . . ?
Gd1 N4 H4A 103.5 . . ?
C9 N5 C8 118.2(4) . . ?
C9 N5 Gd1 119.7(3) . . ?
C8 N5 Gd1 121.2(3) . . ?
C12 N6 C10 104.7(4) . . ?
C12 N6 Gd1 137.6(3) . . ?
C10 N6 Gd1 117.7(3) . . ?
C12 N7 C11 108.4(4) . . ?
C12 N7 H7 125.8 . . ?
C11 N7 H7 125.8 . . ?
O4 N8 O3 122.8(4) . . ?
O4 N8 O2 120.9(4) . . ?
O3 N8 O2 116.3(4) . . ?
O4 N8 Gd1 174.7(3) . . ?
O3 N8 Gd1 60.8(2) . . ?
O2 N8 Gd1 55.9(2) . . ?
O7 N9 O6 121.9(4) . . ?
O7 N9 O5 120.5(4) . . ?
O6 N9 O5 117.6(4) . . ?
O11 N10 O9 121.8(4) . . ?
O11 N10 O10 120.5(4) . . ?
O9 N10 O10 117.8(4) . . ?
C13 O1 Gd1 131.1(3) . . ?
C13 O1 H16 96(5) . . ?
Gd1 O1 H16 128(5) . . ?
N8 O2 Gd1 98.9(3) . . ?
N8 O3 Gd1 94.2(3) . . ?
N9 O5 Gd1 100.0(3) . . ?
N9 O6 Gd1 93.6(3) . . ?
C14 O8 H8 109.5 . . ?

loop_
_geom_bond_atom_site_label_1
_geom_bond_atom_site_label_2
_geom_bond_distance
_geom_bond_site_symmetry_2
_geom_bond_publ_flag
C1 N2 1.324(6) . ?
C1 N1 1.347(6) . ?
C1 H15 0.9500 . ?
C2 N1 1.352(6) . ?
C2 C3 1.356(7) . ?
C2 H2 0.9500 . ?
C3 N2 1.388(6) . ?
C3 C4 1.459(7) . ?
C4 N3 1.275(6) . ?
C4 H4B 0.9500 . ?
C5 N3 1.481(6) . ?
C5 C6 1.506(7) . ?
C5 H5A 0.9900 . ?
C5 H5B 0.9900 . ?
C6 N4 1.476(6) . ?
C6 H6A 0.9900 . ?
C6 H6B 0.9900 . ?
C7 N4 1.486(6) . ?
C7 C8 1.508(7) . ?
C7 H7A 0.9900 . ?
C7 H7B 0.9900 . ?
C8 N5 1.469(6) . ?
C8 H8A 0.9900 . ?
C8 H8B 0.9900 . ?
C9 N5 1.272(6) . ?
C9 C10 1.449(7) . ?
C9 H9A 0.9500 . ?
C10 C11 1.365(7) . ?
C10 N6 1.392(6) . ?
C11 N7 1.353(6) . ?
C11 H11 0.9500 . ?
C12 N6 1.326(6) . ?
C12 N7 1.341(6) . ?
C12 H12 0.9500 . ?
C13 O1 1.449(6) . ?
C13 H13A 0.9800 . ?
C13 H13B 0.9800 . ?
C13 H13C 0.9800 . ?
C14 O8 1.426(6) . ?
C14 H14A 0.9800 . ?
C14 H14B 0.9800 . ?
C14 H14C 0.9800 . ?
Gd1 O1 2.434(4) . ?
Gd1 O2 2.481(4) . ?
Gd1 N3 2.507(4) . ?
Gd1 N6 2.522(4) . ?
Gd1 O5 2.532(3) . ?
Gd1 N5 2.569(4) . ?
Gd1 N2 2.575(4) . ?
Gd1 O3 2.591(3) . ?
Gd1 O6 2.672(4) . ?
Gd1 N4 2.677(4) . ?
Gd1 N8 2.961(4) . ?
N1 H1 0.8800 . ?
N4 H4A 0.9300 . ?
N7 H7 0.8800 . ?
N8 O4 1.230(5) . ?
N8 O3 1.256(5) . ?
N8 O2 1.280(5) . ?
N9 O7 1.242(5) . ?
N9 O6 1.252(5) . ?
N9 O5 1.265(5) . ?
N10 O11 1.239(5) . ?
N10 O9 1.259(5) . ?
N10 O10 1.276(5) . ?
O1 H16 0.68(6) . ?
O8 H8 0.8400 . ?
